data_7222112
loop_
_publ_author_name
'Wang, Zhihan'
'Kastern, Brent'
'Randazzo, Katelyn'
'Ugrinov, Angel'
'Butz, Jonathan'
'Seals, David W.'
'Sibi, Mukund P.'
'Chu, Qianli R.'

_publ_section_title
;
 Linear polyester synthesized from furfural-based monomer by photoreaction
 in sunlight
;
_journal_issue 10
_journal_name_full 'Green Chem.'
_journal_page_first 4720
_journal_paper_doi 10.1039/C5GC01783A
_journal_volume 17
_journal_year 2015
_chemical_formula_moiety 'C19 H20 O6'
_chemical_formula_sum 'C19 H20 O6'
_chemical_formula_weight 344.35
_chemical_name_systematic
;
 ?
;
_space_group_crystal_system orthorhombic
_space_group_IT_number 33
_space_group_name_Hall 'P 2c -2n'
_space_group_name_H-M_alt 'P n a 21'
_symmetry_space_group_name_Hall 'P 2c -2n'
_symmetry_space_group_name_H-M 'P n a 21'
_atom_sites_solution_hydrogens geom
_atom_sites_solution_primary direct
_audit_creation_date 2015-01-30
_audit_creation_method
;
Olex2 1.2
(compiled 2015.01.26 svn.r3150 for OlexSys, GUI svn.r4998)
;
_audit_update_record
;
2015-06-14 deposited with the CCDC.
2015-09-03 downloaded from the CCDC.
;
_cell_angle_alpha 90
_cell_angle_beta 90
_cell_angle_gamma 90
_cell_formula_units_Z 4
_cell_length_a 23.0884(7)
_cell_length_b 10.4956(4)
_cell_length_c 7.3329(2)
_cell_measurement_reflns_used 3654
_cell_measurement_temperature 100(2)
_cell_measurement_theta_max 66.47
_cell_measurement_theta_min 3.83
_cell_volume 1776.96(10)
_computing_cell_refinement 'SAINT v8.34A (Bruker, 2013)'
_computing_data_reduction 'SAINT v8.34A (Bruker, 2013)'
_computing_molecular_graphics 'Olex2 (Dolomanov et al., 2009)'
_computing_publication_material 'Olex2 (Dolomanov et al., 2009)'
_computing_structure_refinement 'XL (Sheldrick, 2008)'
_computing_structure_solution 'ShelXS (Sheldrick, 2008)'
_diffrn_ambient_temperature 100
_diffrn_measured_fraction_theta_full 0.969
_diffrn_measured_fraction_theta_max 0.991
_diffrn_measurement_device_type 'Bruker APEX-II CCD'
_diffrn_measurement_method '\f and \w scans'
_diffrn_radiation_type CuK\a
_diffrn_radiation_wavelength 1.54178
_diffrn_reflns_av_R_equivalents 0.0362
_diffrn_reflns_av_unetI/netI 0.0405
_diffrn_reflns_laue_measured_fraction_full 0.969
_diffrn_reflns_laue_measured_fraction_max 0.991
_diffrn_reflns_limit_h_max 19
_diffrn_reflns_limit_h_min -27
_diffrn_reflns_limit_k_max 11
_diffrn_reflns_limit_k_min -12
_diffrn_reflns_limit_l_max 8
_diffrn_reflns_limit_l_min -8
_diffrn_reflns_number 9555
_diffrn_reflns_point_group_measured_fraction_full 0.958
_diffrn_reflns_point_group_measured_fraction_max 0.981
_diffrn_reflns_theta_full 67.679
_diffrn_reflns_theta_max 66.719
_diffrn_reflns_theta_min 3.829
_diffrn_standards_number 0
_exptl_absorpt_coefficient_mu 0.798
_exptl_absorpt_correction_T_max 0.7528
_exptl_absorpt_correction_T_min 0.6109
_exptl_absorpt_correction_type multi-scan
_exptl_absorpt_process_details
;
SADABS-2014/2 (Bruker,2014/2) was used for absorption correction.
wR2(int) was 0.0702 before and 0.0570 after correction.
The Ratio of minimum to maximum transmission is 0.8115.
The \l/2 correction factor is 0.00150.
;
_exptl_crystal_colour 'clear colourless'
_exptl_crystal_colour_lustre clear
_exptl_crystal_colour_primary colourless
_exptl_crystal_density_diffrn 1.287
_exptl_crystal_description plate
_exptl_crystal_F_000 728
_exptl_crystal_size_max 0.33
_exptl_crystal_size_mid 0.157
_exptl_crystal_size_min 0.051
_refine_diff_density_max 0.154
_refine_diff_density_min -0.168
_refine_diff_density_rms 0.033
_refine_ls_abs_structure_details
;
 Flack x determined using 1197 quotients [(I+)-(I-)]/[(I+)+(I-)]
 (Parsons, Flack and Wagner, Acta Cryst. B69 (2013) 249-259).
;
_refine_ls_abs_structure_Flack 0.03(12)
_refine_ls_extinction_method none
_refine_ls_goodness_of_fit_ref 1.029
_refine_ls_hydrogen_treatment constr
_refine_ls_matrix_type full
_refine_ls_number_parameters 226
_refine_ls_number_reflns 3093
_refine_ls_number_restraints 1
_refine_ls_restrained_S_all 1.029
_refine_ls_R_factor_all 0.0366
_refine_ls_R_factor_gt 0.0315
_refine_ls_shift/su_max 0.000
_refine_ls_shift/su_mean 0.000
_refine_ls_structure_factor_coef Fsqd
_refine_ls_weighting_details 'w=1/[\s^2^(Fo^2^)+(0.0490P)^2^] where P=(Fo^2^+2Fc^2^)/3'
_refine_ls_weighting_scheme calc
_refine_ls_wR_factor_gt 0.0791
_refine_ls_wR_factor_ref 0.0818
_reflns_Friedel_coverage 0.823
_reflns_friedel_fraction_full 0.945
_reflns_friedel_fraction_max 0.969
_reflns_number_gt 2832
_reflns_number_total 3093
_reflns_threshold_expression 'I > 2\s(I)'
_cod_data_source_file c5gc01783a2.cif
_cod_data_source_block pna21
_cod_depositor_comments 'Adding full bibliography for 7222112--7222113.cif.'
_cod_database_code 7222112
_shelxl_version_number 2014-3
_shelx_space_group_comment
;
The symmetry employed for this shelxl refinement is uniquely defined
by the following loop, which should always be used as a source of
symmetry information in preference to the above space-group names.
They are only intended as comments.
;
_olex2_refinement_description
;
1. Fixed Uiso
 At 1.2 times of:
  All C(H) groups, All C(H,H) groups
2.a Secondary CH2 refined with riding coordinates:
 C6(H6A,H6B), C7(H7A,H7B), C8(H8A,H8B), C9(H9A,H9B), C10(H10A,H10B)
2.b Aromatic/amide H refined with riding coordinates:
 C1(H1), C3(H3), C4(H4), C12(H12), C13(H13), C15(H15), C16(H16), C17(H17),
 C18(H18), C19(H19)
;
_olex2_date_sample_data_collection 2015-01-29
_olex2_date_sample_submission 2015-01-19
_olex2_submission_special_instructions 'No special instructions were received'

loop_
_space_group_symop_operation_xyz
'x, y, z'
'-x, -y, z+1/2'
'-x+1/2, y+1/2, z+1/2'
'x+1/2, -y+1/2, z'

loop_
_atom_site_label
_atom_site_type_symbol
_atom_site_fract_x
_atom_site_fract_y
_atom_site_fract_z
_atom_site_U_iso_or_equiv
_atom_site_adp_type
_atom_site_occupancy
_atom_site_site_symmetry_order
_atom_site_calc_flag
_atom_site_refinement_flags_posn
O1 O 0.98017(6) 0.28031(16) 0.9279(2) 0.0282(4) Uani 1 1 d .
O2 O 0.77643(6) 0.16527(16) 0.6993(2) 0.0261(4) Uani 1 1 d .
O3 O 0.47334(6) 0.25136(16) 0.4251(2) 0.0268(4) Uani 1 1 d .
O4 O 0.40980(7) 0.08963(17) 0.4103(3) 0.0308(4) Uani 1 1 d .
O5 O 0.28772(7) 0.47073(17) 0.2092(2) 0.0303(4) Uani 1 1 d .
O6 O 0.81885(7) -0.02579(18) 0.7321(3) 0.0361(5) Uani 1 1 d .
C1 C 1.03544(10) 0.3006(3) 0.9891(4) 0.0287(6) Uani 1 1 d .
H1 H 1.0527 0.3821 1.0042 0.034 Uiso 1 1 calc R
C2 C 0.97255(10) 0.1504(2) 0.9250(3) 0.0251(5) Uani 1 1 d .
C3 C 0.91852(10) 0.0994(3) 0.8624(3) 0.0257(5) Uani 1 1 d .
H3 H 0.9155 0.0091 0.8634 0.031 Uiso 1 1 calc R
C4 C 0.87203(10) 0.1622(2) 0.8029(3) 0.0264(5) Uani 1 1 d .
H4 H 0.8717 0.2526 0.7997 0.032 Uiso 1 1 calc R
C5 C 0.82132(10) 0.0891(2) 0.7423(3) 0.0255(5) Uani 1 1 d .
C6 C 0.72393(9) 0.1000(2) 0.6434(3) 0.0266(5) Uani 1 1 d .
H6A H 0.7119 0.0386 0.7387 0.032 Uiso 1 1 calc R
H6B H 0.7308 0.0524 0.5289 0.032 Uiso 1 1 calc R
C7 C 0.67726(9) 0.1987(3) 0.6149(3) 0.0266(5) Uani 1 1 d .
H7A H 0.6889 0.2578 0.5163 0.032 Uiso 1 1 calc R
H7B H 0.6720 0.2489 0.7280 0.032 Uiso 1 1 calc R
C8 C 0.62030(9) 0.1336(3) 0.5641(3) 0.0260(5) Uani 1 1 d .
H8A H 0.6268 0.0776 0.4574 0.031 Uiso 1 1 calc R
H8B H 0.6076 0.0793 0.6670 0.031 Uiso 1 1 calc R
C9 C 0.57237(9) 0.2286(2) 0.5188(3) 0.0261(5) Uani 1 1 d .
H9A H 0.5668 0.2878 0.6225 0.031 Uiso 1 1 calc R
H9B H 0.5835 0.2793 0.4106 0.031 Uiso 1 1 calc R
C10 C 0.51663(9) 0.1587(2) 0.4810(3) 0.0260(5) Uani 1 1 d .
H10A H 0.5226 0.0950 0.3831 0.031 Uiso 1 1 calc R
H10B H 0.5035 0.1134 0.5921 0.031 Uiso 1 1 calc R
C11 C 0.42085(10) 0.2020(2) 0.3904(3) 0.0235(5) Uani 1 1 d .
C12 C 0.37956(10) 0.2981(2) 0.3261(3) 0.0256(5) Uani 1 1 d .
H12 H 0.3902 0.3855 0.3230 0.031 Uiso 1 1 calc R
C13 C 0.32699(10) 0.2621(3) 0.2721(3) 0.0262(5) Uani 1 1 d .
H13 H 0.3192 0.1733 0.2766 0.031 Uiso 1 1 calc R
C14 C 0.28072(10) 0.3410(2) 0.2080(3) 0.0252(5) Uani 1 1 d .
C15 C 0.22675(10) 0.3111(3) 0.1489(3) 0.0292(6) Uani 1 1 d .
H15 H 0.2111 0.2280 0.1351 0.035 Uiso 1 1 calc R
C16 C 0.19828(10) 0.4278(3) 0.1118(3) 0.0302(6) Uani 1 1 d .
H16 H 0.1598 0.4383 0.0683 0.036 Uiso 1 1 calc R
C17 C 1.06198(10) 0.1888(3) 1.0252(3) 0.0288(6) Uani 1 1 d .
H17 H 1.1004 0.1773 1.0689 0.035 Uiso 1 1 calc R
C18 C 1.02128(9) 0.0920(3) 0.9848(3) 0.0275(6) Uani 1 1 d .
H18 H 1.0271 0.0028 0.9973 0.033 Uiso 1 1 calc R
C19 C 0.23628(10) 0.5206(3) 0.1500(4) 0.0326(6) Uani 1 1 d .
H19 H 0.2285 0.6091 0.1376 0.039 Uiso 1 1 calc R

loop_
_atom_site_aniso_label
_atom_site_aniso_U_11
_atom_site_aniso_U_22
_atom_site_aniso_U_33
_atom_site_aniso_U_23
_atom_site_aniso_U_13
_atom_site_aniso_U_12
O1 0.0237(8) 0.0270(9) 0.0340(9) 0.0016(8) -0.0017(7) -0.0005(7)
O2 0.0190(8) 0.0262(9) 0.0329(9) 0.0007(7) -0.0029(7) 0.0000(7)
O3 0.0193(7) 0.0261(9) 0.0349(9) 0.0023(8) -0.0025(7) -0.0009(7)
O4 0.0249(8) 0.0269(9) 0.0405(10) 0.0021(8) -0.0037(7) -0.0005(7)
O5 0.0220(8) 0.0263(9) 0.0425(10) 0.0035(8) -0.0006(7) 0.0003(7)
O6 0.0290(9) 0.0264(10) 0.0528(12) -0.0024(9) -0.0101(8) -0.0004(8)
C1 0.0217(11) 0.0359(15) 0.0285(12) -0.0007(11) -0.0014(9) -0.0059(11)
C2 0.0245(11) 0.0249(13) 0.0258(11) 0.0008(11) 0.0015(9) 0.0004(10)
C3 0.0228(11) 0.0280(13) 0.0263(12) 0.0018(10) 0.0006(8) 0.0003(10)
C4 0.0263(12) 0.0241(13) 0.0287(12) -0.0001(10) -0.0011(9) -0.0005(10)
C5 0.0224(12) 0.0259(14) 0.0282(12) -0.0001(11) -0.0006(9) 0.0009(11)
C6 0.0215(11) 0.0279(14) 0.0305(12) 0.0016(10) -0.0033(9) -0.0045(10)
C7 0.0218(10) 0.0294(13) 0.0286(12) 0.0007(10) -0.0004(9) -0.0005(10)
C8 0.0205(11) 0.0273(13) 0.0301(12) 0.0021(10) 0.0012(9) -0.0024(10)
C9 0.0239(11) 0.0270(13) 0.0274(12) 0.0012(10) -0.0004(9) -0.0015(10)
C10 0.0206(11) 0.0263(13) 0.0311(11) 0.0020(10) -0.0020(9) 0.0028(10)
C11 0.0219(11) 0.0265(13) 0.0222(11) 0.0014(10) 0.0024(9) -0.0025(10)
C12 0.0208(11) 0.0251(12) 0.0310(12) 0.0000(10) -0.0005(9) 0.0002(10)
C13 0.0268(12) 0.0248(13) 0.0271(12) 0.0015(9) 0.0022(9) 0.0012(10)
C14 0.0234(12) 0.0237(13) 0.0286(12) 0.0016(10) 0.0011(9) -0.0001(10)
C15 0.0239(11) 0.0308(14) 0.0330(13) 0.0028(11) -0.0018(10) -0.0028(11)
C16 0.0196(11) 0.0352(16) 0.0358(14) 0.0074(11) -0.0005(10) 0.0026(11)
C17 0.0180(10) 0.0397(15) 0.0286(12) 0.0010(11) -0.0012(9) 0.0006(11)
C18 0.0227(11) 0.0303(14) 0.0295(12) 0.0032(10) 0.0006(9) 0.0033(10)
C19 0.0246(12) 0.0307(14) 0.0426(15) 0.0084(12) 0.0014(10) 0.0045(11)

loop_
_atom_type_symbol
_atom_type_description
_atom_type_scat_dispersion_real
_atom_type_scat_dispersion_imag
_atom_type_scat_source
C C 0.0181 0.0091 'International Tables Vol C Tables 4.2.6.8 and 6.1.1.4'
H H 0.0000 0.0000 'International Tables Vol C Tables 4.2.6.8 and 6.1.1.4'
O O 0.0492 0.0322 'International Tables Vol C Tables 4.2.6.8 and 6.1.1.4'

loop_
_geom_angle_atom_site_label_1
_geom_angle_atom_site_label_2
_geom_angle_atom_site_label_3
_geom_angle
C1 O1 C2 106.19(18)
C5 O2 C6 115.36(18)
C11 O3 C10 114.58(18)
C19 O5 C14 105.98(19)
O1 C1 H1 124.7
C17 C1 O1 110.6(2)
C17 C1 H1 124.7
O1 C2 C3 119.2(2)
C18 C2 O1 109.7(2)
C18 C2 C3 131.1(2)
C2 C3 H3 115.8
C4 C3 C2 128.4(2)
C4 C3 H3 115.8
C3 C4 H4 120.6
C3 C4 C5 118.9(2)
C5 C4 H4 120.6
O2 C5 C4 112.0(2)
O6 C5 O2 122.8(2)
O6 C5 C4 125.2(2)
O2 C6 H6A 110.1
O2 C6 H6B 110.1
O2 C6 C7 108.13(19)
H6A C6 H6B 108.4
C7 C6 H6A 110.1
C7 C6 H6B 110.1
C6 C7 H7A 109.7
C6 C7 H7B 109.7
C6 C7 C8 110.0(2)
H7A C7 H7B 108.2
C8 C7 H7A 109.7
C8 C7 H7B 109.7
C7 C8 H8A 109.1
C7 C8 H8B 109.1
H8A C8 H8B 107.8
C9 C8 C7 112.7(2)
C9 C8 H8A 109.1
C9 C8 H8B 109.1
C8 C9 H9A 109.7
C8 C9 H9B 109.7
H9A C9 H9B 108.2
C10 C9 C8 110.0(2)
C10 C9 H9A 109.7
C10 C9 H9B 109.7
O3 C10 C9 108.25(19)
O3 C10 H10A 110.0
O3 C10 H10B 110.0
C9 C10 H10A 110.0
C9 C10 H10B 110.0
H10A C10 H10B 108.4
O3 C11 C12 112.5(2)
O4 C11 O3 122.8(2)
O4 C11 C12 124.7(2)
C11 C12 H12 120.2
C13 C12 C11 119.6(2)
C13 C12 H12 120.2
C12 C13 H13 116.1
C12 C13 C14 127.9(3)
C14 C13 H13 116.1
O5 C14 C13 119.0(2)
C15 C14 O5 109.9(2)
C15 C14 C13 131.1(3)
C14 C15 H15 126.6
C14 C15 C16 106.7(2)
C16 C15 H15 126.6
C15 C16 H16 126.8
C19 C16 C15 106.5(2)
C19 C16 H16 126.8
C1 C17 H17 126.8
C1 C17 C18 106.4(2)
C18 C17 H17 126.8
C2 C18 C17 107.1(2)
C2 C18 H18 126.4
C17 C18 H18 126.4
O5 C19 H19 124.5
C16 C19 O5 110.9(2)
C16 C19 H19 124.5

loop_
_geom_bond_atom_site_label_1
_geom_bond_atom_site_label_2
_geom_bond_distance
O1 C1 1.370(3)
O1 C2 1.375(3)
O2 C5 1.347(3)
O2 C6 1.452(3)
O3 C10 1.454(3)
O3 C11 1.342(3)
O4 C11 1.216(3)
O5 C14 1.371(3)
O5 C19 1.369(3)
O6 C5 1.209(3)
C1 H1 0.9500
C1 C17 1.351(4)
C2 C3 1.433(3)
C2 C18 1.354(3)
C3 H3 0.9500
C3 C4 1.333(3)
C4 H4 0.9500
C4 C5 1.468(3)
C6 H6A 0.9900
C6 H6B 0.9900
C6 C7 1.509(3)
C7 H7A 0.9900
C7 H7B 0.9900
C7 C8 1.528(3)
C8 H8A 0.9900
C8 H8B 0.9900
C8 C9 1.526(3)
C9 H9A 0.9900
C9 H9B 0.9900
C9 C10 1.507(3)
C10 H10A 0.9900
C10 H10B 0.9900
C11 C12 1.465(3)
C12 H12 0.9500
C12 C13 1.332(3)
C13 H13 0.9500
C13 C14 1.431(3)
C14 C15 1.356(3)
C15 H15 0.9500
C15 C16 1.417(4)
C16 H16 0.9500
C16 C19 1.340(4)
C17 H17 0.9500
C17 C18 1.415(4)
C18 H18 0.9500
C19 H19 0.9500

loop_
_geom_torsion_atom_site_label_1
_geom_torsion_atom_site_label_2
_geom_torsion_atom_site_label_3
_geom_torsion_atom_site_label_4
_geom_torsion
O1 C1 C17 C18 -0.1(3)
O1 C2 C3 C4 0.1(4)
O1 C2 C18 C17 -0.8(3)
O2 C6 C7 C8 -177.48(18)
O3 C11 C12 C13 174.6(2)
O4 C11 C12 C13 -5.0(4)
O5 C14 C15 C16 -0.2(3)
C1 O1 C2 C3 -178.7(2)
C1 O1 C2 C18 0.8(3)
C1 C17 C18 C2 0.5(3)
C2 O1 C1 C17 -0.4(3)
C2 C3 C4 C5 179.1(2)
C3 C2 C18 C17 178.5(2)
C3 C4 C5 O2 175.3(2)
C3 C4 C5 O6 -4.2(4)
C5 O2 C6 C7 175.7(2)
C6 O2 C5 O6 1.4(3)
C6 O2 C5 C4 -178.15(19)
C6 C7 C8 C9 -175.5(2)
C7 C8 C9 C10 -176.6(2)
C8 C9 C10 O3 -175.73(19)
C10 O3 C11 O4 2.4(3)
C10 O3 C11 C12 -177.21(19)
C11 O3 C10 C9 -178.7(2)
C11 C12 C13 C14 179.0(2)
C12 C13 C14 O5 -4.2(4)
C12 C13 C14 C15 179.0(3)
C13 C14 C15 C16 176.8(3)
C14 O5 C19 C16 -0.3(3)
C14 C15 C16 C19 0.1(3)
C15 C16 C19 O5 0.2(3)
C18 C2 C3 C4 -179.1(3)
C19 O5 C14 C13 -177.1(2)
C19 O5 C14 C15 0.3(3)
